data_9000307
loop_
_publ_author_name
'Evans, H. T.'

_publ_section_title
;
 The crystal structures of cavansite and pentagonite
;
_journal_name_full 'American Mineralogist'
_journal_page_first 412
_journal_page_last 424
_journal_volume 58
_journal_year 1973
_chemical_formula_sum 'Ca H8 O15 Si4 V'
_chemical_name_mineral Cavansite
_space_group_IT_number 62
_symmetry_space_group_name_Hall '-P 2n 2ac'
_symmetry_space_group_name_H-M 'P c m n'
_cell_angle_alpha 90
_cell_angle_beta 90
_cell_angle_gamma 90
_cell_formula_units_Z 4
_cell_length_a 9.792
_cell_length_b 13.644
_cell_length_c 9.629
_cell_volume 1286.454
_database_code_amcsd 0000316
_exptl_crystal_density_diffrn 2.331
_cod_original_formula_sum 'Ca V Si4 O15 H8'
_cod_database_code 9000307

loop_
_space_group_symop_operation_xyz
x,y,z
x,1/2-y,z
-x,1/2+y,-z
1/2+x,1/2+y,1/2-z
1/2-x,1/2-y,1/2+z
1/2-x,y,1/2+z
1/2+x,-y,1/2-z
-x,-y,-z

loop_
_atom_site_aniso_label
_atom_site_aniso_U_11
_atom_site_aniso_U_22
_atom_site_aniso_U_33
_atom_site_aniso_U_12
_atom_site_aniso_U_13
_atom_site_aniso_U_23
Ca 0.01797 0.02358 0.01644 0.00000 0.00239 0.00000
V 0.02040 0.02075 0.01832 0.00000 -0.00096 0.00000
Si1 0.01166 0.02075 0.01080 -0.00135 -0.00478 0.00133
Si2 0.01166 0.01698 0.01221 0.00203 -0.00239 -0.00200
O1 0.02720 0.01132 0.00986 0.00135 0.00143 -0.00599
O2 0.03255 0.02358 0.01644 -0.00135 -0.00812 -0.00599
O3 0.01554 0.02641 0.00517 -0.00541 0.00287 0.00000
O4 0.01992 0.01603 0.00845 -0.00609 0.00239 -0.00599
O5 0.02574 0.03112 0.00939 -0.00948 0.00955 0.00399
O6 0.01797 0.04244 0.04744 0.00000 0.00048 0.00000
Wat7 0.05732 0.04244 0.05308 -0.02707 0.01337 0.00067
Wat8 0.10589 0.06413 0.00423 0.00000 0.05350 0.00000
Wat9 0.06655 0.10940 0.14232 0.00000 0.05589 0.00000

loop_
_atom_site_label
_atom_site_fract_x
_atom_site_fract_y
_atom_site_fract_z
_atom_site_type_symbol
_atom_site_attached_hydrogens
Ca 0.08290 0.25000 0.38100 Ca 0
V 0.40330 0.25000 0.52710 V 0
Si1 0.09540 0.03360 0.18390 Si 0
Si2 0.31650 0.04310 0.39250 Si 0
O1 0.08460 0.15090 0.17650 O 0
O2 0.29450 0.15910 0.41240 O 0
O3 0.44770 0.02030 0.29620 O 0
O4 0.16710 -0.01180 0.04230 O 0
O5 0.18470 -0.00620 0.31760 O 0
O6 0.55150 0.25000 0.45700 O 0
Wat7 0.94710 0.11860 0.47000 O 2
Wat8 0.37090 0.25000 0.13870 O 2
Wat9 0.80920 0.25000 0.28060 O 2

loop_
_cod_changelog_entry_id
_cod_changelog_entry_author
_cod_changelog_entry_date
_cod_changelog_entry_text
1
;cod-tools version 3.8.0
Id: cif_guess_AMCSD_atom_types 9574 2023-05-10 09:00:05Z saulius
;
2023-05-10T18:46:09+03:00
;Derived atom types and hydrogen counts
from atom names that follow the AMCSD naming convention
(Wat == water, O-H == hydroxyl).
;

loop_
_cod_related_entry_id
_cod_related_entry_database
_cod_related_entry_code
1 AMCSD 0000316
